data_4066129
loop_
_publ_author_name
'Coombs, Thomas C.'
'Huang, Wenwei'
'Garnier-Amblard, Ethel C'
'Liebeskind, Lanny S.'

_publ_section_title
;
 Novel Substitutions of 1-Alkoxy- and 1-Arylsulfonyloxy-\h-Allylmolybdenum
 Complexes. A Case for \h-Alkenyl Carbene Complexes as Intermediates.
;
_journal_issue 21
_journal_name_full Organometallics
_journal_page_first 5083
_journal_page_last 5097
_journal_paper_doi 10.1021/om100305f
_journal_volume 29
_journal_year 2010
_chemical_formula_moiety 'C32 H41 B Mo N6 O5 S'
_chemical_formula_sum 'C32 H41 B Mo N6 O5 S'
_chemical_formula_weight 728.52
_chemical_name_systematic
; 
 ? 
;
_space_group_IT_number 2
_symmetry_cell_setting triclinic
_symmetry_space_group_name_Hall '-P 1'
_symmetry_space_group_name_H-M 'P -1'
_atom_sites_solution_hydrogens geom
_atom_sites_solution_primary direct
_atom_sites_solution_secondary difmap
_audit_creation_method SHELXL-97
_cell_angle_alpha 117.430(2)
_cell_angle_beta 91.938(2)
_cell_angle_gamma 103.496(2)
_cell_formula_units_Z 2
_cell_length_a 9.2747(5)
_cell_length_b 14.2031(7)
_cell_length_c 15.1516(7)
_cell_measurement_reflns_used 6333
_cell_measurement_temperature 173(2)
_cell_measurement_theta_max 66.55
_cell_measurement_theta_min 8.77
_cell_volume 1699.35(15)
_computing_cell_refinement 'Bruker SMART'
_computing_data_collection 'Bruker SMART'
_computing_data_reduction 'Bruker SAINT'
_computing_molecular_graphics 'Bruker SHELXTL'
_computing_publication_material 'Bruker SHELXTL'
_computing_structure_refinement 'SHELXL-97 (Sheldrick, 1997)'
_computing_structure_solution 'SHELXS-97 (Sheldrick, 1990)'
_diffrn_ambient_temperature 173(2)
_diffrn_measured_fraction_theta_full 0.763
_diffrn_measured_fraction_theta_max 0.763
_diffrn_measurement_device_type 'CCD area detector'
_diffrn_measurement_method 'phi and omega scans'
_diffrn_radiation_monochromator graphite
_diffrn_radiation_source 'fine-focus sealed tube'
_diffrn_radiation_type CuK\a
_diffrn_radiation_wavelength 1.54178
_diffrn_reflns_av_R_equivalents 0.0000
_diffrn_reflns_av_sigmaI/netI 0.0269
_diffrn_reflns_limit_h_max 9
_diffrn_reflns_limit_h_min -9
_diffrn_reflns_limit_k_max 14
_diffrn_reflns_limit_k_min -16
_diffrn_reflns_limit_l_max 17
_diffrn_reflns_limit_l_min 0
_diffrn_reflns_number 7555
_diffrn_reflns_theta_full 65.79
_diffrn_reflns_theta_max 65.79
_diffrn_reflns_theta_min 8.14
_exptl_absorpt_coefficient_mu 4.128
_exptl_absorpt_correction_T_max 0.7336
_exptl_absorpt_correction_T_min 0.3807
_exptl_absorpt_correction_type multi-scan
_exptl_absorpt_process_details 'Twinabs, Sheldrick'
_exptl_crystal_colour yellow
_exptl_crystal_density_diffrn 1.424
_exptl_crystal_density_method 'not measured'
_exptl_crystal_description block
_exptl_crystal_F_000 756
_exptl_crystal_size_max 0.29
_exptl_crystal_size_mid 0.19
_exptl_crystal_size_min 0.08
_refine_diff_density_max 2.149
_refine_diff_density_min -1.355
_refine_diff_density_rms 0.131
_refine_ls_extinction_coef 0.0011(7)
_refine_ls_extinction_expression Fc^*^=kFc[1+0.001xFc^2^\l^3^/sin(2\q)]^-1/4^
_refine_ls_extinction_method SHELXL
_refine_ls_goodness_of_fit_ref 1.030
_refine_ls_hydrogen_treatment constr
_refine_ls_matrix_type full
_refine_ls_number_parameters 422
_refine_ls_number_reflns 7555
_refine_ls_number_restraints 0
_refine_ls_restrained_S_all 1.030
_refine_ls_R_factor_all 0.0952
_refine_ls_R_factor_gt 0.0937
_refine_ls_shift/su_max 0.000
_refine_ls_shift/su_mean 0.000
_refine_ls_structure_factor_coef Fsqd
_refine_ls_weighting_details 'calc w=1/[\s^2^(Fo^2^)+(0.1800P)^2^+3.0000P] where P=(Fo^2^+2Fc^2^)/3'
_refine_ls_weighting_scheme calc
_refine_ls_wR_factor_gt 0.2173
_refine_ls_wR_factor_ref 0.2188
_reflns_number_gt 7040
_reflns_number_total 7555
_reflns_threshold_expression >2sigma(I)
_cod_data_source_file om100305f_si_002.cif
_cod_data_source_block +_-_4e
_cod_depositor_comments
;
The following automatic conversions were performed:

'_symmetry_cell_setting' value 'Triclinic' changed to 'triclinic'
according to /home/saulius/struct/CIF-dictionaries/cif_core.dic
dictionary named 'cif_core.dic' version 2.4.1 from 2010-06-29.

Automatic conversion script
Id: cif_fix_values 1715 2011-07-08 13:25:40Z adriana 
;
_cod_original_sg_symbol_H-M P-1
_cod_database_code 4066129

loop_
_symmetry_equiv_pos_as_xyz
'x, y, z'
'-x, -y, -z'

loop_
_atom_site_label
_atom_site_type_symbol
_atom_site_fract_x
_atom_site_fract_y
_atom_site_fract_z
_atom_site_U_iso_or_equiv
_atom_site_adp_type
_atom_site_occupancy
_atom_site_symmetry_multiplicity
_atom_site_calc_flag
_atom_site_refinement_flags
B1 B 0.4104(8) 1.2333(6) 0.3709(5) 0.0230(15) Uani 1 1 d .
H1B H 0.5204 1.2590 0.3976 0.028 Uiso 1 1 calc R
C1 C 0.1593(8) 0.9857(5) 0.3540(5) 0.0289(15) Uani 1 1 d .
H1 H 0.0625 0.9375 0.3433 0.035 Uiso 1 1 calc R
C2 C 0.2920(8) 0.9777(5) 0.3914(5) 0.0338(16) Uani 1 1 d .
H2 H 0.3036 0.9239 0.4096 0.041 Uiso 1 1 calc R
C3 C 0.4027(8) 1.0638(5) 0.3965(5) 0.0313(15) Uani 1 1 d .
H3 H 0.5066 1.0808 0.4199 0.038 Uiso 1 1 calc R
C4 C 0.2652(7) 1.1987(5) 0.1302(5) 0.0248(14) Uani 1 1 d .
H4 H 0.1867 1.1785 0.0775 0.030 Uiso 1 1 calc R
C5 C 0.4158(7) 1.2399(5) 0.1305(5) 0.0287(15) Uani 1 1 d .
H5 H 0.4596 1.2534 0.0802 0.034 Uiso 1 1 calc R
C6 C 0.4878(7) 1.2571(5) 0.2188(5) 0.0251(14) Uani 1 1 d .
H6 H 0.5932 1.2853 0.2415 0.030 Uiso 1 1 calc R
C7 C 0.1430(7) 1.3829(5) 0.4886(5) 0.0269(14) Uani 1 1 d .
H7 H 0.0443 1.3914 0.4903 0.032 Uiso 1 1 calc R
C8 C 0.2664(7) 1.4585(5) 0.5591(5) 0.0317(15) Uani 1 1 d .
H8 H 0.2707 1.5268 0.6166 0.038 Uiso 1 1 calc R
C9 C 0.3829(7) 1.4121(5) 0.5268(5) 0.0276(15) Uani 1 1 d .
H9 H 0.4846 1.4441 0.5595 0.033 Uiso 1 1 calc R
C10 C -0.0703(7) 1.2508(5) 0.2865(5) 0.0242(13) Uani 1 1 d .
C11 C -0.1115(7) 1.1186(5) 0.3618(5) 0.0254(14) Uani 1 1 d .
C12 C -0.0453(7) 1.0135(5) 0.1254(4) 0.0199(12) Uani 1 1 d .
H12 H 0.0358 0.9894 0.0940 0.024 Uiso 1 1 calc R
C13 C -0.0933(6) 1.1019(5) 0.1255(4) 0.0212(13) Uani 1 1 d .
H13 H -0.0221 1.1680 0.1368 0.025 Uiso 1 1 calc R
C14 C -0.2605(7) 1.0880(5) 0.1072(5) 0.0279(14) Uani 1 1 d .
H14A H -0.3006 1.0360 0.0350 0.034 Uiso 1 1 calc R
H14B H -0.2762 1.1602 0.1224 0.034 Uiso 1 1 calc R
C15 C -0.3484(7) 1.0448(5) 0.1706(5) 0.0279(14) Uani 1 1 d .
H15A H -0.4571 1.0194 0.1434 0.033 Uiso 1 1 calc R
H15B H -0.3326 1.1056 0.2407 0.033 Uiso 1 1 calc R
C16 C -0.2993(6) 0.9492(5) 0.1707(5) 0.0232(13) Uani 1 1 d .
H16A H -0.3314 0.9404 0.2287 0.028 Uiso 1 1 calc R
H16B H -0.3509 0.8801 0.1084 0.028 Uiso 1 1 calc R
C17 C -0.1310(6) 0.9659(4) 0.1768(4) 0.0196(13) Uani 1 1 d .
C18 C -0.0333(6) 0.7002(5) 0.1516(4) 0.0186(12) Uani 1 1 d .
C19 C 0.0975(6) 0.6654(5) 0.1272(4) 0.0205(13) Uani 1 1 d .
C20 C 0.1434(7) 0.6135(5) 0.1764(5) 0.0238(14) Uani 1 1 d .
H20 H 0.2299 0.5880 0.1603 0.029 Uiso 1 1 calc R
C21 C 0.0687(7) 0.5968(5) 0.2484(5) 0.0221(13) Uani 1 1 d .
C22 C -0.0580(7) 0.6328(5) 0.2701(5) 0.0248(14) Uani 1 1 d .
H22 H -0.1103 0.6210 0.3186 0.030 Uiso 1 1 calc R
C23 C -0.1131(6) 0.6856(5) 0.2243(4) 0.0208(13) Uani 1 1 d .
C24 C 0.1946(7) 0.6848(5) 0.0533(5) 0.0262(14) Uani 1 1 d .
H24 H 0.1253 0.6768 -0.0033 0.031 Uiso 1 1 calc R
C25 C 0.2974(8) 0.8020(6) 0.1053(6) 0.0413(18) Uani 1 1 d .
H25A H 0.3705 0.8112 0.1589 0.062 Uiso 1 1 calc R
H25B H 0.2375 0.8542 0.1345 0.062 Uiso 1 1 calc R
H25C H 0.3506 0.8164 0.0561 0.062 Uiso 1 1 calc R
C26 C 0.2863(8) 0.6016(6) 0.0075(6) 0.0392(18) Uani 1 1 d .
H26A H 0.3705 0.6188 0.0583 0.059 Uiso 1 1 calc R
H26B H 0.3250 0.6061 -0.0503 0.059 Uiso 1 1 calc R
H26C H 0.2218 0.5267 -0.0149 0.059 Uiso 1 1 calc R
C27 C 0.1253(7) 0.5450(5) 0.3063(5) 0.0274(14) Uani 1 1 d .
H27 H 0.0366 0.5128 0.3294 0.033 Uiso 1 1 calc R
C28 C 0.2349(8) 0.6330(6) 0.3994(5) 0.0406(17) Uani 1 1 d .
H28A H 0.3264 0.6633 0.3796 0.061 Uiso 1 1 calc R
H28B H 0.2603 0.6007 0.4406 0.061 Uiso 1 1 calc R
H28C H 0.1893 0.6922 0.4384 0.061 Uiso 1 1 calc R
C29 C 0.1914(8) 0.4511(6) 0.2424(6) 0.0405(18) Uani 1 1 d .
H29A H 0.2808 0.4800 0.2199 0.061 Uiso 1 1 calc R
H29B H 0.1166 0.3945 0.1835 0.061 Uiso 1 1 calc R
H29C H 0.2194 0.4184 0.2827 0.061 Uiso 1 1 calc R
C30 C -0.2547(7) 0.7211(5) 0.2574(5) 0.0290(15) Uani 1 1 d .
H30 H -0.2747 0.7652 0.2250 0.035 Uiso 1 1 calc R
C31 C -0.2354(9) 0.7931(6) 0.3713(6) 0.0456(19) Uani 1 1 d .
H31A H -0.3239 0.8202 0.3887 0.068 Uiso 1 1 calc R
H31B H -0.1456 0.8560 0.3941 0.068 Uiso 1 1 calc R
H31C H -0.2244 0.7494 0.4044 0.068 Uiso 1 1 calc R
C32 C -0.3907(8) 0.6186(6) 0.2209(6) 0.0407(17) Uani 1 1 d .
H32A H -0.3729 0.5737 0.2513 0.061 Uiso 1 1 calc R
H32B H -0.4046 0.5747 0.1473 0.061 Uiso 1 1 calc R
H32C H -0.4811 0.6420 0.2408 0.061 Uiso 1 1 calc R
Mo1 Mo 0.03755(5) 1.14761(3) 0.28252(3) 0.0170(2) Uani 1 1 d .
N1 N 0.1875(5) 1.0718(4) 0.3351(4) 0.0234(11) Uani 1 1 d .
N2 N 0.3403(5) 1.1203(4) 0.3630(4) 0.0247(11) Uani 1 1 d .
N3 N 0.2441(5) 1.1910(4) 0.2137(4) 0.0214(11) Uani 1 1 d .
N4 N 0.3851(5) 1.2274(4) 0.2683(4) 0.0217(11) Uani 1 1 d .
N5 N 0.1788(5) 1.2958(4) 0.4174(4) 0.0242(12) Uani 1 1 d .
N6 N 0.3306(5) 1.3153(4) 0.4426(4) 0.0221(11) Uani 1 1 d .
O1 O -0.1346(5) 1.3147(3) 0.2958(4) 0.0338(11) Uani 1 1 d .
O2 O -0.2004(5) 1.1025(4) 0.4086(4) 0.0380(12) Uani 1 1 d .
O3 O -0.0865(4) 0.8811(3) 0.1875(3) 0.0207(9) Uani 1 1 d .
O4 O -0.0234(5) 0.7781(3) 0.0192(3) 0.0302(10) Uani 1 1 d .
O5 O -0.2679(5) 0.7074(4) 0.0544(3) 0.0318(10) Uani 1 1 d .
S1 S -0.11070(16) 0.76189(11) 0.08994(11) 0.0214(4) Uani 1 1 d .

loop_
_atom_site_aniso_label
_atom_site_aniso_U_11
_atom_site_aniso_U_22
_atom_site_aniso_U_33
_atom_site_aniso_U_23
_atom_site_aniso_U_13
_atom_site_aniso_U_12
B1 0.021(4) 0.021(4) 0.018(4) 0.007(4) -0.003(3) -0.001(3)
C1 0.040(4) 0.021(4) 0.024(4) 0.013(3) -0.003(3) 0.002(3)
C2 0.047(4) 0.027(4) 0.030(4) 0.016(4) -0.003(3) 0.012(3)
C3 0.038(4) 0.033(4) 0.024(4) 0.014(4) -0.002(3) 0.013(3)
C4 0.027(4) 0.029(4) 0.018(4) 0.013(3) 0.004(3) 0.006(3)
C5 0.026(4) 0.040(4) 0.025(4) 0.020(4) 0.009(3) 0.008(3)
C6 0.023(3) 0.024(3) 0.027(4) 0.013(3) 0.006(3) 0.003(3)
C7 0.030(4) 0.025(4) 0.027(4) 0.014(3) 0.009(3) 0.007(3)
C8 0.045(4) 0.020(4) 0.024(4) 0.009(3) 0.006(3) 0.004(3)
C9 0.029(4) 0.024(4) 0.023(4) 0.013(4) -0.004(3) -0.006(3)
C10 0.021(3) 0.018(3) 0.033(4) 0.014(3) 0.004(3) 0.001(3)
C11 0.027(4) 0.018(3) 0.028(4) 0.011(3) -0.001(3) 0.002(3)
C12 0.025(3) 0.014(3) 0.012(3) 0.003(3) 0.000(2) -0.001(2)
C13 0.025(3) 0.016(3) 0.019(4) 0.009(3) -0.001(2) 0.000(2)
C14 0.026(4) 0.024(4) 0.036(4) 0.018(3) -0.002(3) 0.005(3)
C15 0.019(3) 0.025(4) 0.038(4) 0.016(3) -0.001(3) 0.003(3)
C16 0.023(3) 0.017(3) 0.024(4) 0.009(3) 0.000(3) 0.000(3)
C17 0.025(3) 0.011(3) 0.021(4) 0.008(3) -0.001(2) 0.001(2)
C18 0.023(3) 0.015(3) 0.017(3) 0.011(3) -0.003(2) -0.001(2)
C19 0.024(3) 0.015(3) 0.018(3) 0.008(3) -0.001(2) -0.002(2)
C20 0.023(3) 0.023(3) 0.026(4) 0.014(3) 0.002(3) 0.003(3)
C21 0.026(3) 0.014(3) 0.023(4) 0.010(3) 0.001(3) -0.001(2)
C22 0.029(4) 0.023(3) 0.025(4) 0.016(3) 0.004(3) 0.002(3)
C23 0.026(3) 0.015(3) 0.018(3) 0.007(3) 0.001(2) 0.002(3)
C24 0.029(4) 0.025(4) 0.030(4) 0.017(3) 0.009(3) 0.007(3)
C25 0.037(4) 0.038(4) 0.047(5) 0.026(4) 0.012(3) -0.004(3)
C26 0.042(4) 0.046(5) 0.043(5) 0.029(4) 0.020(3) 0.017(4)
C27 0.029(4) 0.031(4) 0.030(4) 0.021(3) 0.002(3) 0.008(3)
C28 0.048(4) 0.040(4) 0.033(4) 0.018(4) -0.005(3) 0.012(3)
C29 0.054(5) 0.036(4) 0.045(5) 0.027(4) 0.008(3) 0.022(3)
C30 0.028(4) 0.033(4) 0.038(4) 0.025(4) 0.013(3) 0.012(3)
C31 0.054(5) 0.037(4) 0.049(5) 0.020(4) 0.026(4) 0.016(4)
C32 0.029(4) 0.050(5) 0.053(5) 0.031(4) 0.013(3) 0.013(3)
Mo1 0.0190(4) 0.0145(3) 0.0183(4) 0.0096(3) 0.0027(2) 0.0023(2)
N1 0.027(3) 0.020(3) 0.023(3) 0.012(3) 0.001(2) 0.004(2)
N2 0.025(3) 0.026(3) 0.023(3) 0.012(3) 0.001(2) 0.005(2)
N3 0.018(3) 0.023(3) 0.025(3) 0.014(3) 0.004(2) 0.005(2)
N4 0.018(3) 0.023(3) 0.023(3) 0.012(3) 0.002(2) 0.002(2)
N5 0.022(3) 0.024(3) 0.027(3) 0.014(3) 0.005(2) 0.003(2)
N6 0.026(3) 0.020(3) 0.017(3) 0.010(3) 0.001(2) -0.002(2)
O1 0.029(2) 0.019(2) 0.051(3) 0.015(2) 0.003(2) 0.006(2)
O2 0.038(3) 0.039(3) 0.036(3) 0.021(3) 0.018(2) 0.003(2)
O3 0.027(2) 0.015(2) 0.022(2) 0.012(2) 0.0008(17) 0.0028(17)
O4 0.047(3) 0.031(3) 0.024(3) 0.018(2) 0.010(2) 0.018(2)
O5 0.031(3) 0.024(2) 0.034(3) 0.012(2) -0.011(2) 0.0014(19)
S1 0.0288(9) 0.0172(8) 0.0191(9) 0.0105(8) 0.0011(6) 0.0046(6)

loop_
_atom_type_symbol
_atom_type_description
_atom_type_scat_dispersion_real
_atom_type_scat_dispersion_imag
_atom_type_scat_source
C C 0.0181 0.0091 'International Tables Vol C Tables 4.2.6.8 and 6.1.1.4'
H H 0.0000 0.0000 'International Tables Vol C Tables 4.2.6.8 and 6.1.1.4'
B B 0.0090 0.0039 'International Tables Vol C Tables 4.2.6.8 and 6.1.1.4'
N N 0.0311 0.0180 'International Tables Vol C Tables 4.2.6.8 and 6.1.1.4'
O O 0.0492 0.0322 'International Tables Vol C Tables 4.2.6.8 and 6.1.1.4'
S S 0.3331 0.5567 'International Tables Vol C Tables 4.2.6.8 and 6.1.1.4'
Mo Mo -0.0483 2.7339 'International Tables Vol C Tables 4.2.6.8 and 6.1.1.4'

loop_
_geom_angle_atom_site_label_1
_geom_angle_atom_site_label_2
_geom_angle_atom_site_label_3
_geom_angle
N4 B1 N2 110.5(5)
N4 B1 N6 107.8(5)
N2 B1 N6 108.0(5)
N4 B1 H1B 110.2
N2 B1 H1B 110.2
N6 B1 H1B 110.2
N1 C1 C2 110.3(6)
N1 C1 H1 124.8
C2 C1 H1 124.8
C3 C2 C1 105.5(5)
C3 C2 H2 127.3
C1 C2 H2 127.3
N2 C3 C2 108.9(6)
N2 C3 H3 125.6
C2 C3 H3 125.6
N3 C4 C5 111.3(5)
N3 C4 H4 124.4
C5 C4 H4 124.4
C6 C5 C4 105.0(5)
C6 C5 H5 127.5
C4 C5 H5 127.5
N4 C6 C5 108.7(5)
N4 C6 H6 125.6
C5 C6 H6 125.6
N5 C7 C8 111.7(6)
N5 C7 H7 124.1
C8 C7 H7 124.1
C7 C8 C9 103.9(6)
C7 C8 H8 128.0
C9 C8 H8 128.0
N6 C9 C8 109.6(6)
N6 C9 H9 125.2
C8 C9 H9 125.2
O1 C10 Mo1 175.4(5)
O2 C11 Mo1 179.0(5)
C17 C12 C13 112.5(5)
C17 C12 Mo1 80.1(3)
C13 C12 Mo1 77.5(3)
C17 C12 H12 123.7
C13 C12 H12 123.7
Mo1 C12 H12 110.4
C12 C13 C14 118.6(5)
C12 C13 Mo1 66.3(3)
C14 C13 Mo1 122.9(4)
C12 C13 H13 120.7
C14 C13 H13 120.7
Mo1 C13 H13 82.0
C13 C14 C15 113.2(5)
C13 C14 H14A 108.9
C15 C14 H14A 108.9
C13 C14 H14B 108.9
C15 C14 H14B 108.9
H14A C14 H14B 107.8
C14 C15 C16 111.5(5)
C14 C15 H15A 109.3
C16 C15 H15A 109.3
C14 C15 H15B 109.3
C16 C15 H15B 109.3
H15A C15 H15B 108.0
C17 C16 C15 113.2(5)
C17 C16 H16A 108.9
C15 C16 H16A 108.9
C17 C16 H16B 108.9
C15 C16 H16B 108.9
H16A C16 H16B 107.7
C12 C17 O3 117.5(5)
C12 C17 C16 122.2(5)
O3 C17 C16 111.9(4)
C12 C17 Mo1 64.9(3)
O3 C17 Mo1 113.0(4)
C16 C17 Mo1 119.5(4)
C23 C18 C19 122.4(5)
C23 C18 S1 115.8(4)
C19 C18 S1 121.8(4)
C20 C19 C18 116.8(5)
C20 C19 C24 118.2(5)
C18 C19 C24 124.9(5)
C19 C20 C21 123.1(5)
C19 C20 H20 118.5
C21 C20 H20 118.5
C22 C21 C20 118.0(5)
C22 C21 C27 119.4(5)
C20 C21 C27 122.6(5)
C21 C22 C23 123.1(5)
C21 C22 H22 118.5
C23 C22 H22 118.5
C22 C23 C18 116.7(5)
C22 C23 C30 116.6(5)
C18 C23 C30 126.8(5)
C25 C24 C26 110.4(5)
C25 C24 C19 109.9(5)
C26 C24 C19 113.5(5)
C25 C24 H24 107.6
C26 C24 H24 107.6
C19 C24 H24 107.6
C24 C25 H25A 109.5
C24 C25 H25B 109.5
H25A C25 H25B 109.5
C24 C25 H25C 109.5
H25A C25 H25C 109.5
H25B C25 H25C 109.5
C24 C26 H26A 109.5
C24 C26 H26B 109.5
H26A C26 H26B 109.5
C24 C26 H26C 109.5
H26A C26 H26C 109.5
H26B C26 H26C 109.5
C28 C27 C29 111.5(6)
C28 C27 C21 110.1(5)
C29 C27 C21 113.6(5)
C28 C27 H27 107.1
C29 C27 H27 107.1
C21 C27 H27 107.1
C27 C28 H28A 109.5
C27 C28 H28B 109.5
H28A C28 H28B 109.5
C27 C28 H28C 109.5
H28A C28 H28C 109.5
H28B C28 H28C 109.5
C27 C29 H29A 109.5
C27 C29 H29B 109.5
H29A C29 H29B 109.5
C27 C29 H29C 109.5
H29A C29 H29C 109.5
H29B C29 H29C 109.5
C31 C30 C32 110.3(5)
C31 C30 C23 112.0(6)
C32 C30 C23 110.0(5)
C31 C30 H30 108.1
C32 C30 H30 108.1
C23 C30 H30 108.1
C30 C31 H31A 109.5
C30 C31 H31B 109.5
H31A C31 H31B 109.5
C30 C31 H31C 109.5
H31A C31 H31C 109.5
H31B C31 H31C 109.5
C30 C32 H32A 109.5
C30 C32 H32B 109.5
H32A C32 H32B 109.5
C30 C32 H32C 109.5
H32A C32 H32C 109.5
H32B C32 H32C 109.5
C10 Mo1 C11 82.8(2)
C10 Mo1 N5 82.4(2)
C11 Mo1 N5 92.0(2)
C10 Mo1 C12 100.3(2)
C11 Mo1 C12 105.8(2)
N5 Mo1 C12 162.2(2)
C10 Mo1 N1 160.0(2)
C11 Mo1 N1 90.1(2)
N5 Mo1 N1 79.20(18)
C12 Mo1 N1 99.60(19)
C10 Mo1 N3 102.15(19)
C11 Mo1 N3 169.8(2)
N5 Mo1 N3 79.95(18)
C12 Mo1 N3 82.26(19)
N1 Mo1 N3 82.24(16)
C10 Mo1 C13 65.1(2)
C11 Mo1 C13 107.6(2)
N5 Mo1 C13 138.65(18)
C12 Mo1 C13 36.2(2)
N1 Mo1 C13 134.86(19)
N3 Mo1 C13 82.66(18)
C10 Mo1 C17 105.9(2)
C11 Mo1 C17 72.3(2)
N5 Mo1 C17 160.81(18)
C12 Mo1 C17 35.02(19)
N1 Mo1 C17 89.55(18)
N3 Mo1 C17 114.14(18)
C13 Mo1 C17 59.13(18)
C1 N1 N2 105.8(5)
C1 N1 Mo1 133.2(4)
N2 N1 Mo1 120.8(3)
C3 N2 N1 109.5(5)
C3 N2 B1 128.8(5)
N1 N2 B1 120.7(4)
C4 N3 N4 105.3(4)
C4 N3 Mo1 135.2(4)
N4 N3 Mo1 119.3(3)
C6 N4 N3 109.8(5)
C6 N4 B1 128.2(5)
N3 N4 B1 121.9(4)
C7 N5 N6 105.8(5)
C7 N5 Mo1 130.5(4)
N6 N5 Mo1 123.7(4)
C9 N6 N5 108.9(5)
C9 N6 B1 131.9(5)
N5 N6 B1 119.0(5)
C17 O3 S1 119.4(3)
O5 S1 O4 116.6(3)
O5 S1 O3 110.1(2)
O4 S1 O3 107.6(2)
O5 S1 C18 109.9(3)
O4 S1 C18 113.7(3)
O3 S1 C18 97.1(2)

loop_
_geom_bond_atom_site_label_1
_geom_bond_atom_site_label_2
_geom_bond_distance
B1 N4 1.525(8)
B1 N2 1.531(8)
B1 N6 1.541(8)
B1 H1B 1.0000
C1 N1 1.352(7)
C1 C2 1.387(9)
C1 H1 0.9500
C2 C3 1.370(9)
C2 H2 0.9500
C3 N2 1.345(8)
C3 H3 0.9500
C4 N3 1.336(7)
C4 C5 1.382(9)
C4 H4 0.9500
C5 C6 1.363(9)
C5 H5 0.9500
C6 N4 1.341(8)
C6 H6 0.9500
C7 N5 1.338(8)
C7 C8 1.375(10)
C7 H7 0.9500
C8 C9 1.384(9)
C8 H8 0.9500
C9 N6 1.336(8)
C9 H9 0.9500
C10 O1 1.158(7)
C10 Mo1 1.938(6)
C11 O2 1.156(7)
C11 Mo1 1.956(6)
C12 C17 1.404(8)
C12 C13 1.426(8)
C12 Mo1 2.214(6)
C12 H12 0.9500
C13 C14 1.516(8)
C13 Mo1 2.360(6)
C13 H13 0.9500
C14 C15 1.525(8)
C14 H14A 0.9900
C14 H14B 0.9900
C15 C16 1.530(8)
C15 H15A 0.9900
C15 H15B 0.9900
C16 C17 1.516(8)
C16 H16A 0.9900
C16 H16B 0.9900
C17 O3 1.434(6)
C17 Mo1 2.410(6)
C18 C23 1.413(7)
C18 C19 1.413(8)
C18 S1 1.777(5)
C19 C20 1.384(8)
C19 C24 1.541(7)
C20 C21 1.393(8)
C20 H20 0.9500
C21 C22 1.379(9)
C21 C27 1.526(8)
C22 C23 1.393(8)
C22 H22 0.9500
C23 C30 1.533(8)
C24 C25 1.517(9)
C24 C26 1.535(8)
C24 H24 1.0000
C25 H25A 0.9800
C25 H25B 0.9800
C25 H25C 0.9800
C26 H26A 0.9800
C26 H26B 0.9800
C26 H26C 0.9800
C27 C28 1.507(10)
C27 C29 1.525(9)
C27 H27 1.0000
C28 H28A 0.9800
C28 H28B 0.9800
C28 H28C 0.9800
C29 H29A 0.9800
C29 H29B 0.9800
C29 H29C 0.9800
C30 C31 1.525(10)
C30 C32 1.539(10)
C30 H30 1.0000
C31 H31A 0.9800
C31 H31B 0.9800
C31 H31C 0.9800
C32 H32A 0.9800
C32 H32B 0.9800
C32 H32C 0.9800
Mo1 N5 2.211(5)
Mo1 N1 2.267(5)
Mo1 N3 2.305(4)
N1 N2 1.378(7)
N3 N4 1.371(7)
N5 N6 1.375(7)
O3 S1 1.611(4)
O4 S1 1.433(4)
O5 S1 1.432(5)

loop_
_geom_torsion_atom_site_label_1
_geom_torsion_atom_site_label_2
_geom_torsion_atom_site_label_3
_geom_torsion_atom_site_label_4
_geom_torsion
N1 C1 C2 C3 1.1(8)
C1 C2 C3 N2 -0.6(7)
N3 C4 C5 C6 0.3(7)
C4 C5 C6 N4 0.1(7)
N5 C7 C8 C9 -0.1(6)
C7 C8 C9 N6 0.0(6)
C17 C12 C13 C14 -42.3(7)
Mo1 C12 C13 C14 -115.9(5)
C17 C12 C13 Mo1 73.6(4)
C12 C13 C14 C15 47.8(8)
Mo1 C13 C14 C15 -31.1(7)
C13 C14 C15 C16 -44.6(7)
C14 C15 C16 C17 39.7(7)
C13 C12 C17 O3 -175.9(5)
Mo1 C12 C17 O3 -104.0(5)
C13 C12 C17 C16 38.4(8)
Mo1 C12 C17 C16 110.3(5)
C13 C12 C17 Mo1 -71.9(4)
C15 C16 C17 C12 -38.8(8)
C15 C16 C17 O3 173.8(5)
C15 C16 C17 Mo1 38.5(6)
C23 C18 C19 C20 1.3(9)
S1 C18 C19 C20 -176.9(5)
C23 C18 C19 C24 -176.3(6)
S1 C18 C19 C24 5.5(8)
C18 C19 C20 C21 -1.2(9)
C24 C19 C20 C21 176.6(6)
C19 C20 C21 C22 0.9(9)
C19 C20 C21 C27 -176.6(6)
C20 C21 C22 C23 -0.7(9)
C27 C21 C22 C23 176.9(6)
C21 C22 C23 C18 0.8(9)
C21 C22 C23 C30 -179.6(6)
C19 C18 C23 C22 -1.1(9)
S1 C18 C23 C22 177.2(5)
C19 C18 C23 C30 179.3(6)
S1 C18 C23 C30 -2.4(8)
C20 C19 C24 C25 -97.9(7)
C18 C19 C24 C25 79.8(7)
C20 C19 C24 C26 26.2(8)
C18 C19 C24 C26 -156.1(6)
C22 C21 C27 C28 -89.9(7)
C20 C21 C27 C28 87.6(7)
C22 C21 C27 C29 144.2(6)
C20 C21 C27 C29 -38.3(8)
C22 C23 C30 C31 54.5(7)
C18 C23 C30 C31 -126.0(6)
C22 C23 C30 C32 -68.6(7)
C18 C23 C30 C32 111.0(7)
O1 C10 Mo1 C11 45(6)
O1 C10 Mo1 N5 -48(6)
O1 C10 Mo1 C12 150(6)
O1 C10 Mo1 N1 -25(6)
O1 C10 Mo1 N3 -126(6)
O1 C10 Mo1 C13 158(6)
O1 C10 Mo1 C17 114(6)
O2 C11 Mo1 C10 -1(39)
O2 C11 Mo1 N5 81(39)
O2 C11 Mo1 C12 -99(39)
O2 C11 Mo1 N1 161(39)
O2 C11 Mo1 N3 119(38)
O2 C11 Mo1 C13 -62(39)
O2 C11 Mo1 C17 -110(39)
C17 C12 Mo1 C10 -103.0(3)
C13 C12 Mo1 C10 12.9(4)
C17 C12 Mo1 C11 -17.6(4)
C13 C12 Mo1 C11 98.3(3)
C17 C12 Mo1 N5 159.8(5)
C13 C12 Mo1 N5 -84.3(7)
C17 C12 Mo1 N1 75.2(3)
C13 C12 Mo1 N1 -168.9(3)
C17 C12 Mo1 N3 155.9(3)
C13 C12 Mo1 N3 -88.1(3)
C17 C12 Mo1 C13 -115.9(5)
C13 C12 Mo1 C17 115.9(5)
C12 C13 Mo1 C10 -166.0(4)
C14 C13 Mo1 C10 -56.2(5)
C12 C13 Mo1 C11 -92.9(4)
C14 C13 Mo1 C11 16.9(5)
C12 C13 Mo1 N5 152.5(3)
C14 C13 Mo1 N5 -97.7(5)
C14 C13 Mo1 C12 109.8(6)
C12 C13 Mo1 N1 15.6(4)
C14 C13 Mo1 N1 125.4(4)
C12 C13 Mo1 N3 86.9(3)
C14 C13 Mo1 N3 -163.3(5)
C12 C13 Mo1 C17 -37.0(3)
C14 C13 Mo1 C17 72.8(5)
C12 C17 Mo1 C10 85.3(4)
O3 C17 Mo1 C10 -163.9(4)
C16 C17 Mo1 C10 -28.9(4)
C12 C17 Mo1 C11 162.2(4)
O3 C17 Mo1 C11 -87.0(4)
C16 C17 Mo1 C11 48.0(4)
C12 C17 Mo1 N5 -161.2(5)
O3 C17 Mo1 N5 -50.4(7)
C16 C17 Mo1 N5 84.6(7)
O3 C17 Mo1 C12 110.8(5)
C16 C17 Mo1 C12 -114.2(5)
C12 C17 Mo1 N1 -107.6(3)
O3 C17 Mo1 N1 3.3(4)
C16 C17 Mo1 N1 138.2(4)
C12 C17 Mo1 N3 -26.3(4)
O3 C17 Mo1 N3 84.5(4)
C16 C17 Mo1 N3 -140.5(4)
C12 C17 Mo1 C13 38.2(3)
O3 C17 Mo1 C13 149.0(4)
C16 C17 Mo1 C13 -76.0(4)
C2 C1 N1 N2 -1.2(7)
C2 C1 N1 Mo1 -176.0(4)
C10 Mo1 N1 C1 105.4(8)
C11 Mo1 N1 C1 36.5(6)
N5 Mo1 N1 C1 128.5(6)
C12 Mo1 N1 C1 -69.6(6)
N3 Mo1 N1 C1 -150.3(6)
C13 Mo1 N1 C1 -78.8(6)
C17 Mo1 N1 C1 -35.9(6)
C10 Mo1 N1 N2 -68.8(7)
C11 Mo1 N1 N2 -137.7(4)
N5 Mo1 N1 N2 -45.7(4)
C12 Mo1 N1 N2 116.3(4)
N3 Mo1 N1 N2 35.5(4)
C13 Mo1 N1 N2 107.0(4)
C17 Mo1 N1 N2 150.0(4)
C2 C3 N2 N1 -0.2(7)
C2 C3 N2 B1 168.1(6)
C1 N1 N2 C3 0.9(7)
Mo1 N1 N2 C3 176.5(4)
C1 N1 N2 B1 -168.5(5)
Mo1 N1 N2 B1 7.1(7)
N4 B1 N2 C3 130.0(6)
N6 B1 N2 C3 -112.4(7)
N4 B1 N2 N1 -62.9(7)
N6 B1 N2 N1 54.8(7)
C5 C4 N3 N4 -0.5(7)
C5 C4 N3 Mo1 173.5(4)
C10 Mo1 N3 C4 -54.3(6)
C11 Mo1 N3 C4 -172.7(10)
N5 Mo1 N3 C4 -134.2(6)
C12 Mo1 N3 C4 44.7(6)
N1 Mo1 N3 C4 145.5(6)
C13 Mo1 N3 C4 8.2(6)
C17 Mo1 N3 C4 59.5(6)
C10 Mo1 N3 N4 119.1(4)
C11 Mo1 N3 N4 0.6(13)
N5 Mo1 N3 N4 39.2(4)
C12 Mo1 N3 N4 -142.0(4)
N1 Mo1 N3 N4 -41.1(4)
C13 Mo1 N3 N4 -178.5(4)
C17 Mo1 N3 N4 -127.1(4)
C5 C6 N4 N3 -0.4(7)
C5 C6 N4 B1 -178.8(6)
C4 N3 N4 C6 0.5(6)
Mo1 N3 N4 C6 -174.6(4)
C4 N3 N4 B1 179.1(5)
Mo1 N3 N4 B1 3.9(7)
N2 B1 N4 C6 -125.8(6)
N6 B1 N4 C6 116.4(6)
N2 B1 N4 N3 55.9(7)
N6 B1 N4 N3 -61.9(7)
C8 C7 N5 N6 0.2(6)
C8 C7 N5 Mo1 -178.9(4)
C10 Mo1 N5 C7 31.7(5)
C11 Mo1 N5 C7 -50.8(5)
C12 Mo1 N5 C7 131.7(6)
N1 Mo1 N5 C7 -140.6(5)
N3 Mo1 N5 C7 135.5(5)
C13 Mo1 N5 C7 69.0(6)
C17 Mo1 N5 C7 -85.5(7)
C10 Mo1 N5 N6 -147.2(4)
C11 Mo1 N5 N6 130.3(4)
C12 Mo1 N5 N6 -47.2(8)
N1 Mo1 N5 N6 40.6(4)
N3 Mo1 N5 N6 -43.4(4)
C13 Mo1 N5 N6 -109.9(4)
C17 Mo1 N5 N6 95.6(6)
C8 C9 N6 N5 0.1(6)
C8 C9 N6 B1 175.0(5)
C7 N5 N6 C9 -0.2(6)
Mo1 N5 N6 C9 179.0(3)
C7 N5 N6 B1 -175.8(5)
Mo1 N5 N6 B1 3.3(6)
N4 B1 N6 C9 -116.4(6)
N2 B1 N6 C9 124.2(6)
N4 B1 N6 N5 58.0(6)
N2 B1 N6 N5 -61.3(6)
C12 C17 O3 S1 -70.6(6)
C16 C17 O3 S1 78.4(5)
Mo1 C17 O3 S1 -143.2(3)
C17 O3 S1 O5 -66.7(4)
C17 O3 S1 O4 61.4(4)
C17 O3 S1 C18 179.0(4)
C23 C18 S1 O5 -49.0(5)
C19 C18 S1 O5 129.3(5)
C23 C18 S1 O4 178.2(4)
C19 C18 S1 O4 -3.5(6)
C23 C18 S1 O3 65.4(5)
C19 C18 S1 O3 -116.3(5)
